data_7012905
loop_
_publ_author_name
'Otto, Stefanus'
'Roodt, Andreas'
'Elding, Lars I.'

_publ_section_title
;
 Bridge-splitting kinetics, equilibria and structures of
 trans-biscyclooctene complexes of platinum(ii)Electronic supplementary
 information (ESI) available: observed pseudo-first order rate
 constants for bridge splitting reactions, absorbance versus added
 ligand concentrations for equlibrium constant determinations and
 complete crystallographic details in CIF format. See
 http://www.rsc.org/suppdata/dt/b3/b302482m/
;
_journal_issue 12
_journal_name_full 'Dalton Transactions'
_journal_page_first 2519
_journal_paper_doi 10.1039/b302482m
_journal_year 2003
_chemical_formula_moiety 'C16 H28 Cl4 Pt2'
_chemical_formula_sum 'C16 H28 Cl4 Pt2'
_chemical_formula_weight 752.36
_chemical_name_systematic
; 
trans-mu-dichloro(cyclooctene)diplatinum(II)

;
_space_group_IT_number 14
_symmetry_cell_setting monoclinic
_symmetry_space_group_name_Hall '-P 2yn'
_symmetry_space_group_name_H-M 'P 1 21/n 1'
_atom_sites_solution_hydrogens geom
_atom_sites_solution_primary direct
_atom_sites_solution_secondary difmap
_audit_creation_method SHELXL-97
_cell_angle_alpha 90.00
_cell_angle_beta 99.68(3)
_cell_angle_gamma 90.00
_cell_formula_units_Z 2
_cell_length_a 8.2310(16)
_cell_length_b 5.9600(12)
_cell_length_c 20.991(4)
_cell_measurement_reflns_used 4324
_cell_measurement_temperature 293(2)
_cell_measurement_theta_max 31.50
_cell_measurement_theta_min 2.50
_cell_volume 1015.1(4)
_computing_cell_refinement 'SAINT (Siemens, 1995)'
_computing_data_collection 'SMART (Siemens, 1995)'
_computing_data_reduction 'SAINT (Siemens, 1995)'
_computing_molecular_graphics 'DIAMOND (Brandenburg, 1999)'
_computing_publication_material 'SHELXL-97 (Sheldrick, 1997b)'
_computing_structure_refinement 'SHELXL-97 (Sheldrick, 1997b)'
_computing_structure_solution 'SHELXS-97 (Sheldrick, 1997a)'
_diffrn_ambient_temperature 293(2)
_diffrn_measured_fraction_theta_full 0.969
_diffrn_measured_fraction_theta_max 0.969
_diffrn_measurement_device_type 'Siemens SMART CCD'
_diffrn_measurement_method '\w scans'
_diffrn_radiation_monochromator graphite
_diffrn_radiation_source 'rotating anode'
_diffrn_radiation_type MoK\a
_diffrn_radiation_wavelength 0.71073
_diffrn_reflns_av_R_equivalents 0.0877
_diffrn_reflns_av_sigmaI/netI 0.0559
_diffrn_reflns_limit_h_max 10
_diffrn_reflns_limit_h_min -10
_diffrn_reflns_limit_k_max 7
_diffrn_reflns_limit_k_min -7
_diffrn_reflns_limit_l_max 24
_diffrn_reflns_limit_l_min -26
_diffrn_reflns_number 7730
_diffrn_reflns_theta_full 27.10
_diffrn_reflns_theta_max 27.10
_diffrn_reflns_theta_min 2.54
_diffrn_standards_decay_% 0
_diffrn_standards_number 'First 50 frames repeated after data collection.'
_exptl_absorpt_coefficient_mu 14.287
_exptl_absorpt_correction_T_max 0.158
_exptl_absorpt_correction_T_min 0.054
_exptl_absorpt_correction_type empirical
_exptl_absorpt_process_details 'SADABS (Sheldrick, 1996)'
_exptl_crystal_colour Orange
_exptl_crystal_density_diffrn 2.462
_exptl_crystal_density_method 'not measured'
_exptl_crystal_description Rectangle
_exptl_crystal_F_000 696
_exptl_crystal_size_max 0.14
_exptl_crystal_size_mid 0.10
_exptl_crystal_size_min 0.05
_refine_diff_density_max 5.253
_refine_diff_density_min -4.242
_refine_diff_density_rms 0.394
_refine_ls_extinction_method none
_refine_ls_goodness_of_fit_ref 1.062
_refine_ls_hydrogen_treatment constr
_refine_ls_matrix_type full
_refine_ls_number_parameters 101
_refine_ls_number_reflns 2168
_refine_ls_number_restraints 0
_refine_ls_restrained_S_all 1.062
_refine_ls_R_factor_all 0.0734
_refine_ls_R_factor_gt 0.0650
_refine_ls_shift/su_max 0.000
_refine_ls_shift/su_mean 0.000
_refine_ls_structure_factor_coef Fsqd
_refine_ls_weighting_details 'calc w=1/[\s^2^(Fo^2^)+(0.0938P)^2^+17.4700P] where P=(Fo^2^+2Fc^2^)/3'
_refine_ls_weighting_scheme calc
_refine_ls_wR_factor_gt 0.1622
_refine_ls_wR_factor_ref 0.1668
_reflns_number_gt 1887
_reflns_number_total 2168
_reflns_threshold_expression >2sigma(I)
_cod_data_source_file b302482m.txt
_cod_data_source_block sad2xp
_cod_depositor_comments
;
The following automatic conversions were performed:
'_symmetry_cell_setting' value 'Monoclinic' changed to 'monoclinic'
according to '/home/saulius/struct/CIF-dictionaries/cif_core.dic'
dictionary named 'cif_core.dic' version 2.4.1 from
2010-06-29.

'_exptl_absorpt_correction_type' value 'Empirical' changed to
'empirical' according to
'/home/saulius/struct/CIF-dictionaries/cif_core.dic' dictionary named
'cif_core.dic' version 2.4.1 from 2010-06-29.

Automatic conversion script
Id: cif_fix_enum 1527 2010-12-29 10:47:43Z saulius 
;
_cod_original_cell_volume 1015.1(3)
_cod_original_sg_symbol_H-M P2(1)/n
_cod_database_code 7012905

loop_
_symmetry_equiv_pos_as_xyz
'x, y, z'
'-x+1/2, y+1/2, -z+1/2'
'-x, -y, -z'
'x-1/2, -y-1/2, z-1/2'

loop_
_atom_site_label
_atom_site_type_symbol
_atom_site_fract_x
_atom_site_fract_y
_atom_site_fract_z
_atom_site_U_iso_or_equiv
_atom_site_adp_type
_atom_site_occupancy
_atom_site_symmetry_multiplicity
_atom_site_calc_flag
_atom_site_refinement_flags
_atom_site_disorder_assembly
_atom_site_disorder_group
Pt Pt 0.15508(6) 0.20458(9) 0.01286(2) 0.0341(2) Uani 1 1 d . . .
Cl1 Cl 0.0589(4) -0.0885(6) 0.07076(16) 0.0458(9) Uani 1 1 d . . .
Cl2 Cl 0.2237(5) 0.4814(8) -0.0516(2) 0.0589(11) Uani 1 1 d . . .
C1 C 0.3976(17) 0.215(2) 0.0678(7) 0.039(3) Uani 1 1 d . . .
H1 H 0.4771 0.2886 0.0448 0.064(15) Uiso 1 1 calc R . .
C2 C 0.2978(18) 0.369(2) 0.0944(7) 0.040(3) Uani 1 1 d . . .
H2 H 0.3229 0.5255 0.0858 0.064(15) Uiso 1 1 calc R . .
C3 C 0.242(2) 0.337(3) 0.1581(8) 0.052(4) Uani 1 1 d . . .
H3A H 0.2128 0.1807 0.1621 0.064(15) Uiso 1 1 calc R . .
H3B H 0.1438 0.4259 0.1585 0.064(15) Uiso 1 1 calc R . .
C4 C 0.371(3) 0.402(5) 0.2171(10) 0.080(7) Uani 1 1 d . . .
H4A H 0.4134 0.5491 0.2094 0.064(15) Uiso 1 1 calc R . .
H4B H 0.3149 0.4142 0.2542 0.064(15) Uiso 1 1 calc R . .
C5 C 0.517(3) 0.241(4) 0.2348(10) 0.073(6) Uani 1 1 d . . .
H5A H 0.5741 0.2801 0.2777 0.064(15) Uiso 1 1 calc R . .
H5B H 0.4744 0.0903 0.2372 0.064(15) Uiso 1 1 calc R . .
C6 C 0.643(3) 0.238(4) 0.1895(11) 0.078(6) Uani 1 1 d . . .
H6A H 0.6305 0.3741 0.1640 0.064(15) Uiso 1 1 calc R . .
H6B H 0.7523 0.2402 0.2154 0.064(15) Uiso 1 1 calc R . .
C7 C 0.633(2) 0.039(4) 0.1438(9) 0.062(5) Uani 1 1 d . . .
H7A H 0.6634 -0.0949 0.1692 0.064(15) Uiso 1 1 calc R . .
H7B H 0.7140 0.0601 0.1157 0.064(15) Uiso 1 1 calc R . .
C8 C 0.4638(16) -0.003(3) 0.1008(7) 0.040(3) Uani 1 1 d . . .
H8A H 0.4755 -0.1152 0.0683 0.064(15) Uiso 1 1 calc R . .
H8B H 0.3866 -0.0600 0.1271 0.064(15) Uiso 1 1 calc R . .

loop_
_atom_site_aniso_label
_atom_site_aniso_U_11
_atom_site_aniso_U_22
_atom_site_aniso_U_33
_atom_site_aniso_U_23
_atom_site_aniso_U_13
_atom_site_aniso_U_12
Pt 0.0358(3) 0.0347(3) 0.0311(3) 0.00614(19) 0.0029(2) -0.00694(19)
Cl1 0.050(2) 0.049(2) 0.0341(16) 0.0145(15) -0.0066(14) -0.0135(15)
Cl2 0.061(2) 0.061(2) 0.051(2) 0.024(2) -0.0009(17) -0.024(2)
C1 0.033(7) 0.049(8) 0.032(6) 0.003(6) -0.002(5) -0.011(6)
C2 0.054(8) 0.030(6) 0.035(7) -0.008(6) 0.005(6) -0.012(6)
C3 0.056(10) 0.064(10) 0.039(8) -0.012(8) 0.014(7) 0.002(8)
C4 0.080(14) 0.108(18) 0.052(10) -0.034(12) 0.017(9) -0.026(13)
C5 0.061(12) 0.104(16) 0.047(10) -0.004(10) -0.004(8) -0.021(11)
C6 0.072(14) 0.101(17) 0.056(12) 0.007(12) -0.002(10) -0.010(12)
C7 0.047(9) 0.083(13) 0.054(10) 0.018(10) 0.000(7) 0.003(9)
C8 0.034(7) 0.048(8) 0.038(7) 0.002(6) 0.002(5) 0.001(6)

loop_
_atom_type_symbol
_atom_type_description
_atom_type_scat_dispersion_real
_atom_type_scat_dispersion_imag
_atom_type_scat_source
C C 0.0033 0.0016 'International Tables Vol C Tables 4.2.6.8 and 6.1.1.4'
H H 0.0000 0.0000 'International Tables Vol C Tables 4.2.6.8 and 6.1.1.4'
Cl Cl 0.1484 0.1585 'International Tables Vol C Tables 4.2.6.8 and 6.1.1.4'
Pt Pt -1.7033 8.3905 'International Tables Vol C Tables 4.2.6.8 and 6.1.1.4'

loop_
_geom_angle_atom_site_label_1
_geom_angle_atom_site_label_2
_geom_angle_atom_site_label_3
_geom_angle
_geom_angle_site_symmetry_1
_geom_angle_site_symmetry_3
_geom_angle_publ_flag
C1 Pt C2 38.4(6) . . ?
C1 Pt Cl2 89.8(4) . . ?
C2 Pt Cl2 89.2(4) . . ?
C1 Pt Cl1 96.2(4) . . ?
C2 Pt Cl1 96.5(4) . . ?
Cl2 Pt Cl1 173.74(12) . . ?
C1 Pt Cl1 157.0(4) . 3 ?
C2 Pt Cl1 164.5(4) . 3 ?
Cl2 Pt Cl1 89.97(13) . 3 ?
Cl1 Pt Cl1 83.84(12) . 3 ?
Pt Cl1 Pt 96.16(12) . 3 ?
C2 C1 C8 124.2(13) . . ?
C2 C1 Pt 71.2(8) . . ?
C8 C1 Pt 116.7(9) . . ?
C1 C2 C3 123.9(14) . . ?
C1 C2 Pt 70.4(8) . . ?
C3 C2 Pt 116.6(10) . . ?
C2 C3 C4 114.7(15) . . ?
C5 C4 C3 116.4(18) . . ?
C6 C5 C4 116.6(19) . . ?
C7 C6 C5 116(2) . . ?
C6 C7 C8 116.4(16) . . ?
C1 C8 C7 110.0(13) . . ?

loop_
_geom_bond_atom_site_label_1
_geom_bond_atom_site_label_2
_geom_bond_distance
_geom_bond_site_symmetry_2
_geom_bond_publ_flag
Pt C1 2.132(13) . ?
Pt C2 2.143(13) . ?
Pt Cl2 2.265(4) . ?
Pt Cl1 2.340(3) . ?
Pt Cl1 2.371(3) 3 ?
Cl1 Pt 2.371(3) 3 ?
C1 C2 1.41(2) . ?
C1 C8 1.53(2) . ?
C2 C3 1.50(2) . ?
C3 C4 1.54(2) . ?
C4 C5 1.54(3) . ?
C5 C6 1.52(3) . ?
C6 C7 1.52(3) . ?
C7 C8 1.55(2) . ?

loop_
_geom_torsion_atom_site_label_1
_geom_torsion_atom_site_label_2
_geom_torsion_atom_site_label_3
_geom_torsion_atom_site_label_4
_geom_torsion
_geom_torsion_site_symmetry_1
_geom_torsion_site_symmetry_2
_geom_torsion_site_symmetry_3
_geom_torsion_site_symmetry_4
_geom_torsion_publ_flag
C1 C2 Pt Cl1 91.8(8) . . . . ?
C1 C2 Pt Cl2 -90.7(8) . . . . ?
